data_1567686
loop_
_publ_author_name
'Mahawar, Pritam'
'Shukla, Pratima'
'Chandra Joshi, Prakash'
'Singh, Dharmendra'
'Kumar, Hemant'
'Mukherjee, Goutam'
'Nagendran, Selvarajan'

_publ_section_title
;
 Air and water stable germacarbonyl compounds
;
_journal_issue 42
_journal_name_full 'Chemical Science'
_journal_page_first 12382
_journal_page_last 12388
_journal_paper_doi 10.1039/D2SC01869A
_journal_volume 13
_journal_year 2022
_chemical_formula_moiety 'C78 H98 Cu2 Ge2 I2 N6 S2 Si4'
_chemical_formula_sum 'C78 H98 Cu2 Ge2 I2 N6 S2 Si4'
_chemical_formula_weight 1822.22
_chemical_name_systematic (DPMGe(S)N(TMS)2CuI)2
_space_group_crystal_system monoclinic
_space_group_IT_number 14
_space_group_name_Hall '-P 2ybc'
_space_group_name_H-M_alt 'P 1 21/c 1'
_symmetry_Int_Tables_number 14
_audit_creation_date 2021-06-26
_audit_creation_method
;
Olex2 1.3
(compiled 2020.11.12 svn.r5f609507 for OlexSys, GUI svn.r6272)
;
_audit_update_record
;
2021-10-21 deposited with the CCDC.	2022-09-01 downloaded from the CCDC.
;
_cell_angle_alpha 90
_cell_angle_beta 90.327(6)
_cell_angle_gamma 90
_cell_formula_units_Z 2
_cell_length_a 13.947(2)
_cell_length_b 12.306(2)
_cell_length_c 23.936(4)
_cell_measurement_reflns_used 9694
_cell_measurement_temperature 278(2)
_cell_measurement_theta_max 27.94
_cell_measurement_theta_min 2.21
_cell_volume 4108.1(11)
_computing_cell_refinement 'SAINT v8.37A (Bruker, 2015)'
_computing_data_reduction 'SAINT v8.37A (Bruker, 2015)'
_computing_molecular_graphics 'Olex2 1.3 (Dolomanov et al., 2009)'
_computing_publication_material 'Olex2 1.3 (Dolomanov et al., 2009)'
_computing_structure_refinement 'olex2.refine 1.3 (Bourhis et al., 2015)'
_computing_structure_solution 'SHELXT 2014/5 (Sheldrick, 2014)'
_diffrn_ambient_temperature 278.0
_diffrn_measured_fraction_theta_full 0.9995
_diffrn_measured_fraction_theta_max 0.9901
_diffrn_measurement_device_type 'Bruker APEX-II CCD'
_diffrn_measurement_method '\f and \w scans'
_diffrn_radiation_type 'Mo K\a'
_diffrn_radiation_wavelength 0.71073
_diffrn_reflns_av_R_equivalents 0.0512
_diffrn_reflns_av_unetI/netI 0.0236
_diffrn_reflns_Laue_measured_fraction_full 0.9995
_diffrn_reflns_Laue_measured_fraction_max 0.9901
_diffrn_reflns_limit_h_max 18
_diffrn_reflns_limit_h_min -18
_diffrn_reflns_limit_k_max 16
_diffrn_reflns_limit_k_min -16
_diffrn_reflns_limit_l_max 32
_diffrn_reflns_limit_l_min -31
_diffrn_reflns_number 159619
_diffrn_reflns_point_group_measured_fraction_full 0.9995
_diffrn_reflns_point_group_measured_fraction_max 0.9901
_diffrn_reflns_theta_full 25.2417
_diffrn_reflns_theta_max 28.50
_diffrn_reflns_theta_min 1.70
_diffrn_source_current 1.0
_diffrn_source_power 0.05
_diffrn_source_voltage 50.0
_diffrn_standards_number 0
_exptl_absorpt_coefficient_mu 2.140
_exptl_absorpt_correction_T_max 0.7457
_exptl_absorpt_correction_T_min 0.6840
_exptl_absorpt_correction_type multi-scan
_exptl_absorpt_process_details
;
SADABS-2016/2 (Bruker,2016/2) was used for absorption correction.
wR2(int) was 0.0793 before and 0.0519 after correction.
The Ratio of minimum to maximum transmission is 0.9173.
The \l/2 correction factor is Not present.
;
_exptl_crystal_colour red
_exptl_crystal_colour_primary red
_exptl_crystal_density_diffrn 1.473
_exptl_crystal_description block
_exptl_crystal_F_000 1848
_exptl_crystal_size_max 0.18
_exptl_crystal_size_mid 0.16
_exptl_crystal_size_min 0.11
_refine_diff_density_max 0.7830
_refine_diff_density_min -0.7928
_refine_diff_density_rms 0.1142
_refine_ls_d_res_high 0.7447
_refine_ls_d_res_low 11.9677
_refine_ls_goodness_of_fit_ref 1.0776
_refine_ls_hydrogen_treatment constr
_refine_ls_matrix_type full
_refine_ls_number_constraints 74
_refine_ls_number_parameters 445
_refine_ls_number_reflns 10306
_refine_ls_number_restraints 0
_refine_ls_restrained_S_all 1.0776
_refine_ls_R_factor_all 0.0564
_refine_ls_R_factor_gt 0.0363
_refine_ls_shift/su_max 0.0001
_refine_ls_shift/su_mean 0.0000
_refine_ls_structure_factor_coef Fsqd
_refine_ls_weighting_details 'w=1/[\s^2^(Fo^2^)+(0.0341P)^2^+4.2481P] where P=(Fo^2^+2Fc^2^)/3'
_refine_ls_weighting_scheme calc
_refine_ls_wR_factor_gt 0.0831
_refine_ls_wR_factor_ref 0.0934
_reflns_Friedel_coverage 0.0
_reflns_limit_h_max 18
_reflns_limit_h_min -18
_reflns_limit_k_max 16
_reflns_limit_k_min 0
_reflns_limit_l_max 32
_reflns_limit_l_min 0
_reflns_number_gt 7914
_reflns_number_total 10306
_reflns_threshold_expression I>=2u(I)
_cod_data_source_file d2sc01869a2.cif
_cod_data_source_block PM397_0ma_a
_cod_depositor_comments 'Adding full bibliography for 1567676--1567686.cif.'
_cod_original_cell_volume 4107.9(12)
_cod_database_code 1567686
_olex2_refinement_description
;
1.a Aromatic/amide H refined with riding coordinates:
 C3(H3), C4(H4), C5(H5), C6(H6), C7(H7), C9(H9), C10(H10), C15(H15), C18(H18),
 C22(H22), C23(H23), C28(H28), C30(H30)
1.b Idealised Me refined as rotating group:
 C14(H14a,H14b,H14c), C17(H17a,H17b,H17c), C20(H20a,H20b,H20c), C26(H26a,H26b,
 H26c), C32(H32a,H32b,H32c), C33(H33a,H33b,H33c), C34(H34a,H34b,H34c), C35(H35a,
 H35b,H35c), C36(H36a,H36b,H36c), C37(H37a,H37b,H37c), C38(H38a,H38b,H38c),
 C39(H39a,H39b,H39c)
;
_olex2_submission_special_instructions 'No special instructions were received'

loop_
_space_group_symop_id
_space_group_symop_operation_xyz
1 x,y,z
2 -x,y+1/2,-z+1/2
3 -x,-y,-z
4 x,-y-1/2,z-1/2

loop_
_atom_site_label
_atom_site_type_symbol
_atom_site_fract_x
_atom_site_fract_y
_atom_site_fract_z
_atom_site_U_iso_or_equiv
_atom_site_adp_type
_atom_site_occupancy
_atom_site_refinement_flags_posn
I1 I 0.45026(2) 0.65509(2) 0.538010(11) 0.06642(9) Uani 1.000000 .
Ge1 Ge 0.287349(19) 0.66855(2) 0.369989(11) 0.02927(7) Uani 1.000000 .
Cu1 Cu 0.44548(3) 0.52343(4) 0.454810(18) 0.05584(12) Uani 1.000000 .
S1 S 0.37023(6) 0.52585(6) 0.37182(3) 0.04120(16) Uani 1.000000 .
Si1 Si 0.23785(6) 0.61288(7) 0.24720(3) 0.03849(18) Uani 1.000000 .
Si2 Si 0.12224(6) 0.79312(7) 0.30131(3) 0.03949(18) Uani 1.000000 .
N1 N 0.20824(16) 0.67394(18) 0.43593(9) 0.0332(5) Uani 1.000000 .
N2 N 0.35538(16) 0.80171(18) 0.38664(9) 0.0344(5) Uani 1.000000 .
N3 N 0.21536(16) 0.69663(18) 0.30656(9) 0.0336(5) Uani 1.000000 .
C1 C 0.2585(2) 0.8559(2) 0.46874(11) 0.0362(6) Uani 1.000000 .
C2 C 0.2403(2) 0.9428(2) 0.51085(12) 0.0426(7) Uani 1.000000 .
C3 C 0.3099(3) 0.9741(3) 0.54841(15) 0.0581(9) Uani 1.000000 .
H3 H 0.3697(3) 0.9407(3) 0.54782(15) 0.0697(11) Uiso 1.000000 R
C4 C 0.2916(3) 1.0547(3) 0.58705(17) 0.0711(11) Uani 1.000000 .
H4 H 0.3387(3) 1.0743(3) 0.61282(17) 0.0853(13) Uiso 1.000000 R
C5 C 0.2041(4) 1.1062(3) 0.58761(16) 0.0724(12) Uani 1.000000 .
H5 H 0.1922(4) 1.1612(3) 0.61327(16) 0.0868(14) Uiso 1.000000 R
C6 C 0.1358(3) 1.0761(3) 0.55059(17) 0.0710(11) Uani 1.000000 .
H6 H 0.0768(3) 1.1113(3) 0.55075(17) 0.0852(14) Uiso 1.000000 R
C7 C 0.1521(3) 0.9941(3) 0.51249(15) 0.0584(9) Uani 1.000000 .
H7 H 0.1036(3) 0.9732(3) 0.48788(15) 0.0701(11) Uiso 1.000000 R
C8 C 0.3262(2) 0.8768(2) 0.42767(12) 0.0374(6) Uani 1.000000 .
C9 C 0.3797(2) 0.9723(3) 0.42027(15) 0.0534(8) Uani 1.000000 .
H9 H 0.3745(2) 1.0356(3) 0.44122(15) 0.0641(10) Uiso 1.000000 R
C10 C 0.4408(3) 0.9554(3) 0.37683(16) 0.0590(9) Uani 1.000000 .
H10 H 0.4843(3) 1.0057(3) 0.36292(16) 0.0708(11) Uiso 1.000000 R
C11 C 0.4269(2) 0.8497(2) 0.35666(13) 0.0406(6) Uani 1.000000 .
C12 C 0.4883(2) 0.8005(2) 0.31277(12) 0.0404(6) Uani 1.000000 .
C13 C 0.4798(2) 0.8368(3) 0.25741(14) 0.0472(7) Uani 1.000000 .
C14 C 0.4010(3) 0.9107(4) 0.23848(19) 0.0749(12) Uani 1.000000 .
H14a H 0.3406(4) 0.8735(9) 0.2412(13) 0.1123(18) Uiso 1.000000 GR
H14b H 0.4000(15) 0.9743(12) 0.2617(8) 0.1123(18) Uiso 1.000000 GR
H14c H 0.4116(13) 0.932(2) 0.2004(5) 0.1123(18) Uiso 1.000000 GR
C15 C 0.5469(3) 0.8018(3) 0.21855(15) 0.0591(9) Uani 1.000000 .
H15 H 0.5401(3) 0.8235(3) 0.18151(15) 0.0709(11) Uiso 1.000000 R
C16 C 0.6226(3) 0.7365(3) 0.23307(18) 0.0661(11) Uani 1.000000 .
C17 C 0.6966(4) 0.7049(4) 0.1896(2) 0.105(2) Uani 1.000000 .
H17a H 0.6692(10) 0.713(3) 0.1529(2) 0.157(3) Uiso 1.000000 GR
H17b H 0.7515(13) 0.751(2) 0.1931(12) 0.157(3) Uiso 1.000000 GR
H17c H 0.716(2) 0.6308(12) 0.1954(11) 0.157(3) Uiso 1.000000 GR
C18 C 0.6306(3) 0.7035(3) 0.28705(18) 0.0634(10) Uani 1.000000 .
H18 H 0.6818(3) 0.6591(3) 0.29704(18) 0.0760(12) Uiso 1.000000 R
C19 C 0.5651(2) 0.7336(3) 0.32820(15) 0.0486(7) Uani 1.000000 .
C20 C 0.5821(3) 0.6979(3) 0.38740(18) 0.0700(11) Uani 1.000000 .
H20a H 0.5482(18) 0.7452(15) 0.41232(19) 0.1050(16) Uiso 1.000000 GR
H20b H 0.560(2) 0.6248(9) 0.3920(4) 0.1050(16) Uiso 1.000000 GR
H20c H 0.6495(4) 0.701(2) 0.3957(4) 0.1050(16) Uiso 1.000000 GR
C21 C 0.2051(2) 0.7608(2) 0.47320(11) 0.0375(6) Uani 1.000000 .
C22 C 0.1417(3) 0.7335(3) 0.51646(13) 0.0567(9) Uani 1.000000 .
H22 H 0.1259(3) 0.7766(3) 0.54695(13) 0.0680(11) Uiso 1.000000 R
C23 C 0.1075(3) 0.6310(3) 0.50519(15) 0.0657(11) Uani 1.000000 .
H23 H 0.0637(3) 0.5925(3) 0.52670(15) 0.0788(13) Uiso 1.000000 R
C24 C 0.1497(2) 0.5946(3) 0.45599(12) 0.0436(7) Uani 1.000000 .
C25 C 0.1352(2) 0.4822(2) 0.43403(12) 0.0421(7) Uani 1.000000 .
C26 C -0.0023(3) 0.5500(3) 0.37496(17) 0.0680(11) Uani 1.000000 .
H26a H -0.0345(16) 0.5833(16) 0.4059(2) 0.1020(16) Uiso 1.000000 GR
H26b H 0.0355(4) 0.6036(12) 0.3559(11) 0.1020(16) Uiso 1.000000 GR
H26c H -0.0488(13) 0.5201(5) 0.3496(9) 0.1020(16) Uiso 1.000000 GR
C27 C 0.0616(2) 0.4614(2) 0.39595(12) 0.0431(7) Uani 1.000000 .
C28 C 0.0447(2) 0.3541(3) 0.38004(13) 0.0480(7) Uani 1.000000 .
H28 H -0.0037(2) 0.3397(3) 0.35423(13) 0.0577(9) Uiso 1.000000 R
C29 C 0.0971(3) 0.2688(3) 0.40110(14) 0.0508(8) Uani 1.000000 .
C30 C 0.1667(3) 0.2910(3) 0.44015(15) 0.0545(8) Uani 1.000000 .
H30 H 0.2025(3) 0.2339(3) 0.45477(15) 0.0654(10) Uiso 1.000000 R
C31 C 0.1855(2) 0.3961(3) 0.45866(14) 0.0499(8) Uani 1.000000 .
C32 C 0.2562(3) 0.4135(4) 0.50525(18) 0.0754(12) Uani 1.000000 .
H32a H 0.2815(18) 0.4859(9) 0.5031(8) 0.1131(18) Uiso 1.000000 GR
H32b H 0.2247(6) 0.404(3) 0.54046(18) 0.1131(18) Uiso 1.000000 GR
H32c H 0.3076(12) 0.3620(18) 0.5020(8) 0.1131(18) Uiso 1.000000 GR
C33 C 0.0773(3) 0.1528(3) 0.38358(19) 0.0731(12) Uani 1.000000 .
H33a H 0.0258(15) 0.1239(9) 0.4056(9) 0.1097(17) Uiso 1.000000 GR
H33b H 0.060(2) 0.1512(4) 0.3448(4) 0.1097(17) Uiso 1.000000 GR
H33c H 0.1338(8) 0.1097(6) 0.3893(12) 0.1097(17) Uiso 1.000000 GR
C34 C 0.0822(3) 0.8495(3) 0.36962(14) 0.0566(9) Uani 1.000000 .
H34a H 0.0666(18) 0.7909(3) 0.3945(4) 0.0848(13) Uiso 1.000000 GR
H34b H 0.1327(7) 0.8925(17) 0.3857(5) 0.0848(13) Uiso 1.000000 GR
H34c H 0.0265(11) 0.8941(17) 0.3639(2) 0.0848(13) Uiso 1.000000 GR
C35 C 0.1538(3) 0.9168(3) 0.26055(18) 0.0676(11) Uani 1.000000 .
H35a H 0.2012(16) 0.9580(12) 0.2806(6) 0.1014(16) Uiso 1.000000 GR
H35b H 0.179(2) 0.8957(3) 0.2249(5) 0.1014(16) Uiso 1.000000 GR
H35c H 0.0975(5) 0.9605(12) 0.2551(11) 0.1014(16) Uiso 1.000000 GR
C36 C 0.0106(2) 0.7351(3) 0.26887(15) 0.0550(8) Uani 1.000000 .
H36a H 0.0246(5) 0.6652(10) 0.2531(9) 0.0824(13) Uiso 1.000000 GR
H36b H -0.0378(6) 0.7274(19) 0.2969(3) 0.0824(13) Uiso 1.000000 GR
H36c H -0.0121(10) 0.7829(11) 0.2400(7) 0.0824(13) Uiso 1.000000 GR
C37 C 0.1954(3) 0.6817(4) 0.18161(14) 0.0731(12) Uani 1.000000 .
H37a H 0.1300(8) 0.704(2) 0.1861(5) 0.1096(19) Uiso 1.000000 GR
H37b H 0.2349(14) 0.7440(15) 0.1743(7) 0.1096(19) Uiso 1.000000 GR
H37c H 0.200(2) 0.6319(9) 0.1508(3) 0.1096(19) Uiso 1.000000 GR
C38 C 0.3659(2) 0.5855(3) 0.23292(14) 0.0531(8) Uani 1.000000 .
H38a H 0.3774(4) 0.592(2) 0.19353(18) 0.0796(12) Uiso 1.000000 GR
H38b H 0.4049(2) 0.6374(13) 0.2526(8) 0.0796(12) Uiso 1.000000 GR
H38c H 0.3819(5) 0.5135(8) 0.2452(9) 0.0796(12) Uiso 1.000000 GR
C39 C 0.1742(3) 0.4819(3) 0.25492(17) 0.0669(11) Uani 1.000000 .
H39a H 0.1892(16) 0.4509(12) 0.2907(5) 0.1004(16) Uiso 1.000000 GR
H39b H 0.1063(3) 0.4939(5) 0.2521(12) 0.1004(16) Uiso 1.000000 GR
H39c H 0.1940(16) 0.4331(9) 0.2259(7) 0.1004(16) Uiso 1.000000 GR

loop_
_atom_site_aniso_label
_atom_site_aniso_U_11
_atom_site_aniso_U_22
_atom_site_aniso_U_33
_atom_site_aniso_U_12
_atom_site_aniso_U_13
_atom_site_aniso_U_23
I1 0.07679(18) 0.06042(16) 0.06182(16) 0.02024(12) -0.01912(12) -0.00550(11)
Ge1 0.03062(14) 0.02981(14) 0.02739(13) -0.00025(11) 0.00165(10) 0.00021(10)
Cu1 0.0547(2) 0.0620(3) 0.0507(2) 0.0009(2) -0.01004(19) 0.0084(2)
S1 0.0459(4) 0.0369(4) 0.0407(4) 0.0097(3) -0.0023(3) 0.0005(3)
Si1 0.0422(4) 0.0436(4) 0.0297(4) 0.0053(3) 0.0009(3) -0.0038(3)
Si2 0.0396(4) 0.0389(4) 0.0400(4) 0.0091(3) -0.0023(3) 0.0004(3)
N1 0.0355(12) 0.0356(12) 0.0287(11) -0.0060(9) 0.0047(9) -0.0022(9)
N2 0.0345(12) 0.0342(12) 0.0347(12) -0.0046(9) 0.0055(9) -0.0015(9)
N3 0.0364(12) 0.0344(12) 0.0299(11) 0.0052(9) -0.0004(9) -0.0007(9)
C1 0.0392(15) 0.0355(14) 0.0340(14) -0.0020(11) 0.0017(11) -0.0033(11)
C2 0.0488(17) 0.0392(16) 0.0397(15) -0.0097(13) 0.0075(13) -0.0043(12)
C3 0.066(2) 0.050(2) 0.059(2) -0.0053(17) -0.0071(17) -0.0137(16)
C4 0.093(3) 0.059(2) 0.061(2) -0.017(2) -0.006(2) -0.0185(19)
C5 0.110(3) 0.051(2) 0.057(2) -0.016(2) 0.026(2) -0.0226(17)
C6 0.073(3) 0.066(3) 0.074(3) 0.007(2) 0.024(2) -0.021(2)
C7 0.056(2) 0.064(2) 0.055(2) -0.0014(17) 0.0109(16) -0.0171(17)
C8 0.0408(15) 0.0333(14) 0.0381(15) -0.0045(12) 0.0042(12) -0.0033(11)
C9 0.060(2) 0.0381(17) 0.063(2) -0.0136(15) 0.0163(16) -0.0098(15)
C10 0.062(2) 0.0438(18) 0.071(2) -0.0179(16) 0.0276(18) -0.0031(16)
C11 0.0383(15) 0.0384(15) 0.0452(16) -0.0064(12) 0.0102(12) 0.0003(12)
C12 0.0383(15) 0.0371(15) 0.0461(16) -0.0079(12) 0.0126(12) 0.0002(12)
C13 0.0484(18) 0.0413(16) 0.0520(18) -0.0088(14) 0.0099(14) 0.0065(14)
C14 0.069(3) 0.078(3) 0.077(3) 0.008(2) 0.005(2) 0.023(2)
C15 0.073(2) 0.053(2) 0.052(2) -0.0166(18) 0.0245(17) 0.0040(16)
C16 0.066(2) 0.047(2) 0.086(3) -0.0126(18) 0.039(2) -0.0107(19)
C17 0.111(4) 0.077(3) 0.126(4) -0.008(3) 0.078(4) -0.021(3)
C18 0.049(2) 0.0476(19) 0.094(3) 0.0006(16) 0.0207(19) -0.0020(19)
C19 0.0421(17) 0.0417(17) 0.062(2) -0.0081(13) 0.0074(14) 0.0051(14)
C20 0.059(2) 0.068(3) 0.083(3) -0.0082(19) -0.009(2) 0.020(2)
C21 0.0422(15) 0.0381(15) 0.0324(14) -0.0061(12) 0.0078(11) -0.0040(11)
C22 0.071(2) 0.059(2) 0.0398(17) -0.0207(18) 0.0238(16) -0.0144(15)
C23 0.084(3) 0.061(2) 0.052(2) -0.035(2) 0.0367(19) -0.0167(17)
C24 0.0483(17) 0.0439(16) 0.0385(15) -0.0165(14) 0.0087(13) -0.0036(12)
C25 0.0471(17) 0.0415(16) 0.0379(15) -0.0124(13) 0.0126(13) -0.0027(12)
C26 0.083(3) 0.053(2) 0.068(2) -0.011(2) -0.015(2) 0.0102(18)
C27 0.0510(18) 0.0429(16) 0.0356(15) -0.0100(14) 0.0077(13) 0.0011(12)
C28 0.0571(19) 0.0472(18) 0.0398(16) -0.0133(15) 0.0023(14) -0.0041(13)
C29 0.059(2) 0.0414(17) 0.0521(19) -0.0087(15) 0.0133(16) -0.0050(14)
C30 0.054(2) 0.0439(18) 0.066(2) -0.0039(15) 0.0039(17) 0.0051(16)
C31 0.0434(17) 0.054(2) 0.0520(19) -0.0116(15) 0.0038(14) 0.0013(15)
C32 0.067(3) 0.082(3) 0.077(3) -0.019(2) -0.018(2) 0.010(2)
C33 0.095(3) 0.044(2) 0.081(3) -0.009(2) 0.007(2) -0.0130(19)
C34 0.058(2) 0.059(2) 0.0526(19) 0.0243(17) -0.0010(16) -0.0129(16)
C35 0.063(2) 0.050(2) 0.090(3) 0.0116(18) 0.004(2) 0.020(2)
C36 0.0465(18) 0.060(2) 0.058(2) 0.0046(16) -0.0109(15) 0.0051(16)
C37 0.088(3) 0.096(3) 0.0355(17) 0.038(2) -0.0069(18) -0.0018(18)
C38 0.0529(19) 0.060(2) 0.0467(18) 0.0098(16) 0.0090(15) -0.0072(15)
C39 0.075(3) 0.056(2) 0.070(2) -0.0159(19) 0.018(2) -0.0239(19)

loop_
_atom_type_symbol
_atom_type_scat_dispersion_real
_atom_type_scat_dispersion_imag
_atom_type_scat_Cromer_Mann_a1
_atom_type_scat_Cromer_Mann_a2
_atom_type_scat_Cromer_Mann_a3
_atom_type_scat_Cromer_Mann_a4
_atom_type_scat_Cromer_Mann_b1
_atom_type_scat_Cromer_Mann_b2
_atom_type_scat_Cromer_Mann_b3
_atom_type_scat_Cromer_Mann_b4
_atom_type_scat_Cromer_Mann_c
_atom_type_scat_source
_atom_type_scat_dispersion_source
C 0.00347 0.00161 2.31000 1.02000 1.58860 0.86500 20.84390 10.20750 0.56870 51.65120 0.215599998832 'International Tables Volume C Table 6.1.1.4 (pp. 500-502)' 'Henke, Gullikson and Davis, At. Data and Nucl. Data Tables, 1993, 54, 2'
Ge 0.18162 1.86805 16.08160 6.37470 3.70680 3.68300 2.85090 0.25160 11.44680 54.76250 2.13129997253 'International Tables Volume C Table 6.1.1.4 (pp. 500-502)' 'Henke, Gullikson and Davis, At. Data and Nucl. Data Tables, 1993, 54, 2'
I -0.41187 1.83264 20.14720 18.99490 7.51380 2.27350 4.34700 0.38140 27.76600 66.87760 4.07119989395 'International Tables Volume C Table 6.1.1.4 (pp. 500-502)' 'Henke, Gullikson and Davis, At. Data and Nucl. Data Tables, 1993, 54, 2'
H 0.00000 0.00000 0.49300 0.32291 0.14019 0.04081 10.51090 26.12570 3.14236 57.79970 0.0030380000826 'International Tables Volume C Table 6.1.1.4 (pp. 500-502)' 'Henke, Gullikson and Davis, At. Data and Nucl. Data Tables, 1993, 54, 2'
Si 0.08192 0.07060 6.29150 3.03530 1.98910 1.54100 2.43860 32.33370 0.67850 81.69370 1.14069998264 'International Tables Volume C Table 6.1.1.4 (pp. 500-502)' 'Henke, Gullikson and Davis, At. Data and Nucl. Data Tables, 1993, 54, 2'
N 0.00653 0.00323 12.21260 3.13220 2.01250 1.16630 0.00570 9.89330 28.99750 0.58260 -11.5290002823 'International Tables Volume C Table 6.1.1.4 (pp. 500-502)' 'Henke, Gullikson and Davis, At. Data and Nucl. Data Tables, 1993, 54, 2'
S 0.12424 0.12443 6.90530 5.20340 1.43790 1.58630 1.46790 22.21510 0.25360 56.17200 0.866900026798 'International Tables Volume C Table 6.1.1.4 (pp. 500-502)' 'Henke, Gullikson and Davis, At. Data and Nucl. Data Tables, 1993, 54, 2'
Cu 0.34125 1.28947 13.33800 7.16760 5.61580 1.67350 3.58280 0.24700 11.39660 64.81260 1.19099998474 'International Tables Volume C Table 6.1.1.4 (pp. 500-502)' 'Henke, Gullikson and Davis, At. Data and Nucl. Data Tables, 1993, 54, 2'

loop_
_geom_angle_atom_site_label_1
_geom_angle_atom_site_label_2
_geom_angle_atom_site_label_3
_geom_angle
_geom_angle_site_symmetry_1
_geom_angle_site_symmetry_3
_geom_angle_publ_flag
N1 Ge1 S1 109.16(7) . . ?
N2 Ge1 S1 115.74(7) . . ?
N2 Ge1 N1 94.84(9) . . ?
N3 Ge1 S1 117.99(7) . . ?
N3 Ge1 N1 110.77(10) . . ?
N3 Ge1 N2 105.93(10) . . ?
Cu1 Cu1 I1 60.083(17) 3_666 . ?
Cu1 Cu1 I1 57.483(18) 3_666 3_666 ?
S1 Cu1 I1 133.54(3) . . ?
S1 Cu1 I1 108.89(3) . 3_666 ?
Cu1 S1 Ge1 106.51(3) . . ?
C37 Si1 N3 110.45(15) . . ?
C38 Si1 N3 115.21(13) . . ?
C38 Si1 C37 103.17(17) . . ?
C39 Si1 N3 109.69(14) . . ?
C39 Si1 C37 109.1(2) . . ?
C39 Si1 C38 108.92(17) . . ?
C34 Si2 N3 114.34(13) . . ?
C35 Si2 N3 114.29(14) . . ?
C35 Si2 C34 103.20(19) . . ?
C36 Si2 N3 112.46(14) . . ?
C36 Si2 C34 104.61(17) . . ?
C36 Si2 C35 107.00(18) . . ?
C21 N1 Ge1 124.74(17) . . ?
C24 N1 Ge1 127.57(19) . . ?
C24 N1 C21 107.6(2) . . ?
C8 N2 Ge1 123.74(17) . . ?
C11 N2 Ge1 128.10(19) . . ?
C11 N2 C8 107.3(2) . . ?
Si1 N3 Ge1 116.68(12) . . ?
Si2 N3 Ge1 125.51(12) . . ?
Si2 N3 Si1 117.69(12) . . ?
C8 C1 C2 117.6(2) . . ?
C21 C1 C2 117.2(2) . . ?
C21 C1 C8 125.2(3) . . ?
C3 C2 C1 121.4(3) . . ?
C7 C2 C1 120.0(3) . . ?
C7 C2 C3 118.6(3) . . ?
H3 C3 C2 119.8(2) . . ?
C4 C3 C2 120.4(4) . . ?
C4 C3 H3 119.8(3) . . ?
H4 C4 C3 119.8(3) . . ?
C5 C4 C3 120.3(4) . . ?
C5 C4 H4 119.8(2) . . ?
H5 C5 C4 120.3(2) . . ?
C6 C5 C4 119.4(3) . . ?
C6 C5 H5 120.3(2) . . ?
H6 C6 C5 119.5(2) . . ?
C7 C6 C5 121.1(4) . . ?
C7 C6 H6 119.5(3) . . ?
C6 C7 C2 120.1(4) . . ?
H7 C7 C2 119.95(19) . . ?
H7 C7 C6 120.0(3) . . ?
C1 C8 N2 124.8(2) . . ?
C9 C8 N2 107.7(2) . . ?
C9 C8 C1 127.4(3) . . ?
H9 C9 C8 126.17(17) . . ?
C10 C9 C8 107.7(3) . . ?
C10 C9 H9 126.17(19) . . ?
H10 C10 C9 125.70(19) . . ?
C11 C10 C9 108.6(3) . . ?
C11 C10 H10 125.70(18) . . ?
C10 C11 N2 108.7(3) . . ?
C12 C11 N2 128.3(3) . . ?
C12 C11 C10 122.9(3) . . ?
C13 C12 C11 119.4(3) . . ?
C19 C12 C11 119.7(3) . . ?
C19 C12 C13 119.8(3) . . ?
C14 C13 C12 122.5(3) . . ?
C15 C13 C12 118.7(3) . . ?
C15 C13 C14 118.8(3) . . ?
H14a C14 C13 109.5 . . ?
H14b C14 C13 109.5 . . ?
H14b C14 H14a 109.5 . . ?
H14c C14 C13 109.5 . . ?
H14c C14 H14a 109.5 . . ?
H14c C14 H14b 109.5 . . ?
H15 C15 C13 118.9(2) . . ?
C16 C15 C13 122.1(3) . . ?
C16 C15 H15 118.9(2) . . ?
C17 C16 C15 120.1(4) . . ?
C18 C16 C15 118.4(3) . . ?
C18 C16 C17 121.5(4) . . ?
H17a C17 C16 109.5 . . ?
H17b C17 C16 109.5 . . ?
H17b C17 H17a 109.5 . . ?
H17c C17 C16 109.5 . . ?
H17c C17 H17a 109.5 . . ?
H17c C17 H17b 109.5 . . ?
H18 C18 C16 118.6(2) . . ?
C19 C18 C16 122.7(4) . . ?
C19 C18 H18 118.6(2) . . ?
C18 C19 C12 118.2(3) . . ?
C20 C19 C12 122.5(3) . . ?
C20 C19 C18 119.2(3) . . ?
H20a C20 C19 109.5 . . ?
H20b C20 C19 109.5 . . ?
H20b C20 H20a 109.5 . . ?
H20c C20 C19 109.5 . . ?
H20c C20 H20a 109.5 . . ?
H20c C20 H20b 109.5 . . ?
C1 C21 N1 125.2(2) . . ?
C22 C21 N1 108.1(2) . . ?
C22 C21 C1 126.7(3) . . ?
H22 C22 C21 126.45(18) . . ?
C23 C22 C21 107.1(3) . . ?
C23 C22 H22 126.45(18) . . ?
H23 C23 C22 125.89(18) . . ?
C24 C23 C22 108.2(3) . . ?
C24 C23 H23 125.89(18) . . ?
C23 C24 N1 109.0(3) . . ?
C25 C24 N1 128.3(3) . . ?
C25 C24 C23 122.5(3) . . ?
C27 C25 C24 119.9(3) . . ?
C31 C25 C24 119.1(3) . . ?
C31 C25 C27 120.1(3) . . ?
H26b C26 H26a 109.5 . . ?
H26c C26 H26a 109.5 . . ?
H26c C26 H26b 109.5 . . ?
C27 C26 H26a 109.5 . . ?
C27 C26 H26b 109.5 . . ?
C27 C26 H26c 109.5 . . ?
C26 C27 C25 121.4(3) . . ?
C28 C27 C25 118.4(3) . . ?
C28 C27 C26 120.0(3) . . ?
H28 C28 C27 118.8(2) . . ?
C29 C28 C27 122.4(3) . . ?
C29 C28 H28 118.82(19) . . ?
C30 C29 C28 118.1(3) . . ?
C33 C29 C28 121.5(3) . . ?
C33 C29 C30 120.3(3) . . ?
H30 C30 C29 118.9(2) . . ?
C31 C30 C29 122.3(3) . . ?
C31 C30 H30 118.9(2) . . ?
C30 C31 C25 118.4(3) . . ?
C32 C31 C25 122.1(3) . . ?
C32 C31 C30 119.4(3) . . ?
H32a C32 C31 109.5 . . ?
H32b C32 C31 109.5 . . ?
H32b C32 H32a 109.5 . . ?
H32c C32 C31 109.5 . . ?
H32c C32 H32a 109.5 . . ?
H32c C32 H32b 109.5 . . ?
H33a C33 C29 109.5 . . ?
H33b C33 C29 109.5 . . ?
H33b C33 H33a 109.5 . . ?
H33c C33 C29 109.5 . . ?
H33c C33 H33a 109.5 . . ?
H33c C33 H33b 109.5 . . ?
H34a C34 Si2 109.5 . . ?
H34b C34 Si2 109.5 . . ?
H34b C34 H34a 109.5 . . ?
H34c C34 Si2 109.5 . . ?
H34c C34 H34a 109.5 . . ?
H34c C34 H34b 109.5 . . ?
H35a C35 Si2 109.5 . . ?
H35b C35 Si2 109.5 . . ?
H35b C35 H35a 109.5 . . ?
H35c C35 Si2 109.5 . . ?
H35c C35 H35a 109.5 . . ?
H35c C35 H35b 109.5 . . ?
H36a C36 Si2 109.5 . . ?
H36b C36 Si2 109.5 . . ?
H36b C36 H36a 109.5 . . ?
H36c C36 Si2 109.5 . . ?
H36c C36 H36a 109.5 . . ?
H36c C36 H36b 109.5 . . ?
H37a C37 Si1 109.5 . . ?
H37b C37 Si1 109.5 . . ?
H37b C37 H37a 109.5 . . ?
H37c C37 Si1 109.5 . . ?
H37c C37 H37a 109.5 . . ?
H37c C37 H37b 109.5 . . ?
H38a C38 Si1 109.5 . . ?
H38b C38 Si1 109.5 . . ?
H38b C38 H38a 109.5 . . ?
H38c C38 Si1 109.5 . . ?
H38c C38 H38a 109.5 . . ?
H38c C38 H38b 109.5 . . ?
H39a C39 Si1 109.5 . . ?
H39b C39 Si1 109.5 . . ?
H39b C39 H39a 109.5 . . ?
H39c C39 Si1 109.5 . . ?
H39c C39 H39a 109.5 . . ?
H39c C39 H39b 109.5 . . ?

loop_
_geom_bond_atom_site_label_1
_geom_bond_atom_site_label_2
_geom_bond_distance
_geom_bond_site_symmetry_2
_geom_bond_publ_flag
I1 Cu1 2.5678(6) . ?
I1 Cu1 2.6394(6) 3_666 ?
Ge1 S1 2.1026(8) . ?
Ge1 N1 1.932(2) . ?
Ge1 N2 1.934(2) . ?
Ge1 N3 1.848(2) . ?
Cu1 Cu1 2.6995(8) 3_666 ?
Cu1 S1 2.2415(9) . ?
Si1 N3 1.785(2) . ?
Si1 C37 1.877(4) . ?
Si1 C38 1.852(3) . ?
Si1 C39 1.850(4) . ?
Si2 N3 1.764(2) . ?
Si2 C34 1.865(3) . ?
Si2 C35 1.862(4) . ?
Si2 C36 1.877(3) . ?
N1 C21 1.393(3) . ?
N1 C24 1.362(3) . ?
N2 C8 1.410(3) . ?
N2 C11 1.366(3) . ?
C1 C2 1.493(4) . ?
C1 C8 1.391(4) . ?
C1 C21 1.391(4) . ?
C2 C3 1.374(5) . ?
C2 C7 1.383(5) . ?
C3 H3 0.9300 . ?
C3 C4 1.381(5) . ?
C4 H4 0.9300 . ?
C4 C5 1.375(6) . ?
C5 H5 0.9300 . ?
C5 C6 1.349(6) . ?
C6 H6 0.9300 . ?
C6 C7 1.380(5) . ?
C7 H7 0.9300 . ?
C8 C9 1.404(4) . ?
C9 H9 0.9300 . ?
C9 C10 1.364(5) . ?
C10 H10 0.9300 . ?
C10 C11 1.400(4) . ?
C11 C12 1.489(4) . ?
C12 C13 1.403(4) . ?
C12 C19 1.399(4) . ?
C13 C14 1.495(5) . ?
C13 C15 1.391(5) . ?
C14 H14a 0.9600 . ?
C14 H14b 0.9600 . ?
C14 H14c 0.9600 . ?
C15 H15 0.9300 . ?
C15 C16 1.371(6) . ?
C16 C17 1.520(5) . ?
C16 C18 1.358(6) . ?
C17 H17a 0.9600 . ?
C17 H17b 0.9600 . ?
C17 H17c 0.9600 . ?
C18 H18 0.9300 . ?
C18 C19 1.397(5) . ?
C19 C20 1.501(5) . ?
C20 H20a 0.9600 . ?
C20 H20b 0.9600 . ?
C20 H20c 0.9600 . ?
C21 C22 1.406(4) . ?
C22 H22 0.9300 . ?
C22 C23 1.375(5) . ?
C23 H23 0.9300 . ?
C23 C24 1.393(4) . ?
C24 C25 1.493(4) . ?
C25 C27 1.393(4) . ?
C25 C31 1.400(5) . ?
C26 H26a 0.9600 . ?
C26 H26b 0.9600 . ?
C26 H26c 0.9600 . ?
C26 C27 1.494(5) . ?
C27 C28 1.394(4) . ?
C28 H28 0.9300 . ?
C28 C29 1.373(5) . ?
C29 C30 1.371(5) . ?
C29 C33 1.513(5) . ?
C30 H30 0.9300 . ?
C30 C31 1.391(5) . ?
C31 C32 1.499(5) . ?
C32 H32a 0.9600 . ?
C32 H32b 0.9600 . ?
C32 H32c 0.9600 . ?
C33 H33a 0.9600 . ?
C33 H33b 0.9600 . ?
C33 H33c 0.9600 . ?
C34 H34a 0.9600 . ?
C34 H34b 0.9600 . ?
C34 H34c 0.9600 . ?
C35 H35a 0.9600 . ?
C35 H35b 0.9600 . ?
C35 H35c 0.9600 . ?
C36 H36a 0.9600 . ?
C36 H36b 0.9600 . ?
C36 H36c 0.9600 . ?
C37 H37a 0.9600 . ?
C37 H37b 0.9600 . ?
C37 H37c 0.9600 . ?
C38 H38a 0.9600 . ?
C38 H38b 0.9600 . ?
C38 H38c 0.9600 . ?
C39 H39a 0.9600 . ?
C39 H39b 0.9600 . ?
C39 H39c 0.9600 . ?
